data_7052945
loop_
_publ_author_name
'Yeh, Chun-Wei'
'Chang, Wen-Jung'
'Suen, Maw-Cherng'
'Jou, Chi-Hsiung'
'Wang, Ju-Chun'

_publ_section_title
;
 Silver(i) supramolecular complexes generated from polydentate ligands
 containing cyano and pyridyl groups
;
_journal_issue 12
_journal_name_full 'New Journal of Chemistry'
_journal_page_first 2520
_journal_paper_doi 10.1039/c2nj40399d
_journal_volume 36
_journal_year 2012
_chemical_formula_sum 'C14 H12 N4'
_chemical_formula_weight 236.28
_chemical_name_systematic
;
?
;
_space_group_IT_number 14
_symmetry_cell_setting monoclinic
_symmetry_space_group_name_Hall '-P 2yn'
_symmetry_space_group_name_H-M 'P 1 21/n 1'
_atom_sites_solution_hydrogens geom
_atom_sites_solution_primary direct
_atom_sites_solution_secondary difmap
_audit_creation_method SHELXL-97
_cell_angle_alpha 90.00
_cell_angle_beta 92.692(2)
_cell_angle_gamma 90.00
_cell_formula_units_Z 4
_cell_length_a 5.8153(6)
_cell_length_b 12.6387(12)
_cell_length_c 16.3614(15)
_cell_measurement_temperature 295(2)
_cell_measurement_theta_max 1.000
_cell_measurement_theta_min 0.589
_cell_volume 1201.2(2)
_computing_cell_refinement 'Bruker SMART'
_computing_data_collection 'Bruker SMART'
_computing_data_reduction 'Bruker SHELXTL'
_computing_molecular_graphics 'SHELXS-97 (Sheldrick, 2008)'
_computing_publication_material 'SHELXS-97 (Sheldrick, 2008)'
_computing_structure_refinement 'SHELXL-97 (Sheldrick, 2008)'
_computing_structure_solution 'SHELXS-97 (Sheldrick, 2008)'
_diffrn_ambient_temperature 295(2)
_diffrn_measured_fraction_theta_full 0.998
_diffrn_measured_fraction_theta_max 0.998
_diffrn_measurement_device_type 'CCD area detector'
_diffrn_measurement_method 'phi and omega scans'
_diffrn_radiation_monochromator graphite
_diffrn_radiation_source 'fine-focus sealed tube'
_diffrn_radiation_type MoK\a
_diffrn_radiation_wavelength 0.71073
_diffrn_reflns_av_R_equivalents 0.0300
_diffrn_reflns_av_sigmaI/netI 0.0300
_diffrn_reflns_limit_h_max 6
_diffrn_reflns_limit_h_min -7
_diffrn_reflns_limit_k_max 14
_diffrn_reflns_limit_k_min -15
_diffrn_reflns_limit_l_max 11
_diffrn_reflns_limit_l_min -20
_diffrn_reflns_number 6702
_diffrn_reflns_theta_full 26.02
_diffrn_reflns_theta_max 26.02
_diffrn_reflns_theta_min 2.04
_exptl_absorpt_coefficient_mu 0.082
_exptl_absorpt_correction_T_max 0.9870
_exptl_absorpt_correction_T_min 0.9734
_exptl_absorpt_correction_type none
_exptl_crystal_colour Colorless
_exptl_crystal_density_diffrn 1.307
_exptl_crystal_density_method 'not measured'
_exptl_crystal_description Block
_exptl_crystal_F_000 496
_exptl_crystal_size_max 0.33
_exptl_crystal_size_mid 0.24
_exptl_crystal_size_min 0.16
_refine_diff_density_max 0.205
_refine_diff_density_min -0.239
_refine_diff_density_rms 0.046
_refine_ls_extinction_method none
_refine_ls_goodness_of_fit_ref 1.043
_refine_ls_hydrogen_treatment constr
_refine_ls_matrix_type full
_refine_ls_number_parameters 165
_refine_ls_number_reflns 2360
_refine_ls_number_restraints 0
_refine_ls_restrained_S_all 1.043
_refine_ls_R_factor_all 0.0628
_refine_ls_R_factor_gt 0.0453
_refine_ls_shift/su_max 0.003
_refine_ls_shift/su_mean 0.000
_refine_ls_structure_factor_coef Fsqd
_refine_ls_weighting_details 'calc w=1/[\s^2^(Fo^2^)+(0.0761P)^2^+0.1530P] where P=(Fo^2^+2Fc^2^)/3'
_refine_ls_weighting_scheme calc
_refine_ls_wR_factor_gt 0.1207
_refine_ls_wR_factor_ref 0.1342
_reflns_number_gt 1747
_reflns_number_total 2360
_reflns_threshold_expression >2sigma(I)
_cod_data_source_file c2nj40399d.txt
_cod_data_source_block L2
_cod_depositor_comments
;
The following automatic conversions were performed:

'_symmetry_cell_setting' value 'Monoclinic' changed to 'monoclinic'
according to /home/saulius/struct/CIF-dictionaries/cif_core.dic
dictionary named 'cif_core.dic' version 2.4.2 from
2011-04-26.

'_exptl_absorpt_correction_type' value 'None' changed to
'none' according to
/home/saulius/struct/CIF-dictionaries/cif_core.dic dictionary named
'cif_core.dic' version 2.4.2 from 2011-04-26.

Automatic conversion script
Id: cif_fix_values 1891 2012-01-12 08:04:46Z andrius 
;
_cod_original_sg_symbol_H-M P2(1)/n
_cod_database_code 7052945

loop_
_symmetry_equiv_pos_as_xyz
'x, y, z'
'-x+1/2, y+1/2, -z+1/2'
'-x, -y, -z'
'x-1/2, -y-1/2, z-1/2'

loop_
_atom_site_label
_atom_site_type_symbol
_atom_site_fract_x
_atom_site_fract_y
_atom_site_fract_z
_atom_site_U_iso_or_equiv
_atom_site_adp_type
_atom_site_occupancy
_atom_site_symmetry_multiplicity
_atom_site_calc_flag
_atom_site_refinement_flags
N1 N -0.1953(3) 0.76052(12) 1.16960(9) 0.0435(4) Uani 1 1 d .
N2 N 0.0125(2) 0.73678(11) 0.81333(8) 0.0359(4) Uani 1 1 d .
H2A H 0.1310 0.7469 0.7848 0.043 Uiso 1 1 calc R
N3 N -0.2688(3) 0.44493(13) 0.96357(10) 0.0497(4) Uani 1 1 d .
N4 N -0.6117(3) 0.95615(15) 0.88773(12) 0.0618(5) Uani 1 1 d .
C1 C 0.0029(3) 0.81286(15) 1.17120(11) 0.0425(5) Uani 1 1 d .
H1B H 0.0706 0.8312 1.2219 0.051 Uiso 1 1 calc R
C2 C 0.1139(3) 0.84145(16) 1.10196(12) 0.0448(5) Uani 1 1 d .
H2B H 0.2523 0.8784 1.1059 0.054 Uiso 1 1 calc R
C3 C 0.0154(3) 0.81413(15) 1.02677(11) 0.0413(5) Uani 1 1 d .
H3A H 0.0861 0.8331 0.9791 0.050 Uiso 1 1 calc R
C4 C -0.1896(3) 0.75829(12) 1.02256(9) 0.0299(4) Uani 1 1 d .
C5 C -0.2872(3) 0.73409(13) 1.09556(10) 0.0365(4) Uani 1 1 d .
H5A H -0.4256 0.6971 1.0933 0.044 Uiso 1 1 calc R
C6 C -0.3045(3) 0.72311(12) 0.94111(9) 0.0307(4) Uani 1 1 d .
H6A H -0.4640 0.7028 0.9500 0.037 Uiso 1 1 calc R
C7 C -0.1786(3) 0.62874(12) 0.90627(10) 0.0314(4) Uani 1 1 d .
C8 C -0.0159(3) 0.64028(13) 0.85047(10) 0.0323(4) Uani 1 1 d .
C9 C -0.1437(3) 0.81725(13) 0.82075(10) 0.0328(4) Uani 1 1 d .
C10 C -0.3039(3) 0.81124(13) 0.87750(10) 0.0321(4) Uani 1 1 d .
C11 C -0.2242(3) 0.52651(13) 0.93882(10) 0.0351(4) Uani 1 1 d .
C12 C 0.1423(3) 0.55485(15) 0.82462(11) 0.0428(5) Uani 1 1 d .
H12A H 0.0955 0.4885 0.8471 0.064 Uiso 1 1 calc R
H12B H 0.2967 0.5708 0.8442 0.064 Uiso 1 1 calc R
H12C H 0.1366 0.5503 0.7660 0.064 Uiso 1 1 calc R
C13 C -0.1229(4) 0.90652(15) 0.76175(12) 0.0460(5) Uani 1 1 d .
H13A H -0.2348 0.9599 0.7727 0.069 Uiso 1 1 calc R
H13B H -0.1493 0.8807 0.7069 0.069 Uiso 1 1 calc R
H13C H 0.0288 0.9363 0.7676 0.069 Uiso 1 1 calc R
C14 C -0.4728(3) 0.89213(14) 0.88283(11) 0.0395(4) Uani 1 1 d .

loop_
_atom_site_aniso_label
_atom_site_aniso_U_11
_atom_site_aniso_U_22
_atom_site_aniso_U_33
_atom_site_aniso_U_23
_atom_site_aniso_U_13
_atom_site_aniso_U_12
N1 0.0553(10) 0.0478(9) 0.0279(8) -0.0006(6) 0.0076(7) -0.0066(7)
N2 0.0400(9) 0.0385(8) 0.0304(8) 0.0030(6) 0.0135(6) 0.0003(6)
N3 0.0534(10) 0.0387(9) 0.0571(11) 0.0046(8) 0.0041(8) -0.0078(7)
N4 0.0590(12) 0.0598(11) 0.0680(13) 0.0103(9) 0.0166(9) 0.0207(9)
C1 0.0500(11) 0.0466(11) 0.0304(9) -0.0071(8) -0.0021(8) 0.0020(9)
C2 0.0406(10) 0.0527(11) 0.0415(10) -0.0090(9) 0.0043(8) -0.0099(8)
C3 0.0424(10) 0.0514(11) 0.0311(9) -0.0041(8) 0.0115(8) -0.0100(8)
C4 0.0352(9) 0.0293(8) 0.0257(8) -0.0010(6) 0.0073(6) 0.0011(7)
C5 0.0420(10) 0.0382(9) 0.0299(9) -0.0006(7) 0.0091(7) -0.0063(7)
C6 0.0326(9) 0.0339(9) 0.0263(8) 0.0005(6) 0.0071(6) -0.0027(7)
C7 0.0383(9) 0.0295(8) 0.0266(8) -0.0012(6) 0.0026(7) -0.0018(7)
C8 0.0386(9) 0.0327(9) 0.0256(8) -0.0026(6) 0.0012(7) -0.0011(7)
C9 0.0385(9) 0.0329(9) 0.0271(8) 0.0009(7) 0.0030(7) -0.0009(7)
C10 0.0364(9) 0.0338(9) 0.0264(8) 0.0001(7) 0.0042(7) -0.0004(7)
C11 0.0383(10) 0.0341(10) 0.0329(9) -0.0019(7) 0.0028(7) -0.0042(7)
C12 0.0468(11) 0.0422(10) 0.0399(10) -0.0042(8) 0.0084(8) 0.0050(8)
C13 0.0546(12) 0.0463(11) 0.0381(10) 0.0121(8) 0.0127(8) 0.0017(9)
C14 0.0425(10) 0.0416(10) 0.0350(10) 0.0049(7) 0.0074(7) 0.0019(8)

loop_
_atom_type_symbol
_atom_type_description
_atom_type_scat_dispersion_real
_atom_type_scat_dispersion_imag
_atom_type_scat_source
C C 0.0033 0.0016 'International Tables Vol C Tables 4.2.6.8 and 6.1.1.4'
H H 0.0000 0.0000 'International Tables Vol C Tables 4.2.6.8 and 6.1.1.4'
N N 0.0061 0.0033 'International Tables Vol C Tables 4.2.6.8 and 6.1.1.4'

loop_
_geom_angle_atom_site_label_1
_geom_angle_atom_site_label_2
_geom_angle_atom_site_label_3
_geom_angle
C1 N1 C5 116.75(15)
C9 N2 C8 121.60(13)
N1 C1 C2 123.64(17)
C3 C2 C1 118.51(18)
C2 C3 C4 119.60(16)
C5 C4 C3 117.26(15)
C5 C4 C6 120.60(15)
C3 C4 C6 122.14(14)
N1 C5 C4 124.23(17)
C7 C6 C10 107.45(12)
C7 C6 C4 110.83(13)
C10 C6 C4 111.58(13)
C8 C7 C11 119.84(15)
C8 C7 C6 122.10(14)
C11 C7 C6 117.90(13)
C7 C8 N2 119.72(15)
C7 C8 C12 124.97(15)
N2 C8 C12 115.31(14)
C10 C9 N2 120.05(14)
C10 C9 C13 124.56(16)
N2 C9 C13 115.38(14)
C9 C10 C14 120.21(15)
C9 C10 C6 122.35(15)
C14 C10 C6 117.34(13)
N3 C11 C7 177.5(2)
N4 C14 C10 178.79(19)

loop_
_geom_bond_atom_site_label_1
_geom_bond_atom_site_label_2
_geom_bond_distance
N1 C1 1.328(2)
N1 C5 1.343(2)
N2 C9 1.373(2)
N2 C8 1.376(2)
N3 C11 1.142(2)
N4 C14 1.149(2)
C1 C2 1.378(3)
C2 C3 1.377(3)
C3 C4 1.384(2)
C4 C5 1.381(2)
C4 C6 1.529(2)
C6 C7 1.524(2)
C6 C10 1.525(2)
C7 C8 1.353(2)
C7 C11 1.427(2)
C8 C12 1.493(2)
C9 C10 1.348(2)
C9 C13 1.494(2)
C10 C14 1.423(2)
